data_4323841
loop_
_publ_author_name
'Carsten O. Kienitz'
'Carsten Th\"one'
'Peter G. Jones'

_publ_contact_author
;
      Peter G. Jones
      Institut f\"ur Anorganische und Analytische Chemie
      Technische Universit\"at Braunschweig
      Postfach 3329
      38023 Braunschweig
      Germany
;
_publ_contact_author_email p.jones@tu-bs.de
_publ_contact_author_fax '049 531 391-5387'
_publ_contact_author_phone '049 531 391-5322'
_publ_section_title
;
 Coordination Chemistry of 2,2'-Dipyridyl Diselenide: X-ray Crystal
 Structures of PySeSePy, [Zn(PySeSePddy)Cl~2~],
 [(PySeSePy):Hg(C~6~F~5~)~2~], [Mo(SePy)~2~(CO)~3~], [W(SePy)~2~(CO)~3~],
 and [Fe(SePy)~2~(CO)~2~] (PySeSePy = C~5~H~4~NSeSeC~5~H~4~N; SePy =
 [C~5~H~4~N(2-Se)-N,Se])
;
_journal_name_full 'Inorganic Chemistry'
_journal_page_first 3990
_journal_page_last 3997
_journal_paper_doi 10.1021/ic951454d
_journal_volume 35
_journal_year 1996
_chemical_formula_sum 'C10 H8 N2 Se2'
_chemical_formula_weight 314.10
_chemical_melting_point 322
_chemical_name_systematic
;
 2,2'-Bispyridyldiselenide
;
_space_group_IT_number 14
_symmetry_cell_setting monoclinic
_symmetry_space_group_name_Hall '-P 2ybc'
_symmetry_space_group_name_H-M 'P 1 21/c 1'
_atom_sites_solution_hydrogens geom
_atom_sites_solution_primary direct
_atom_sites_solution_secondary difmap
_audit_creation_method SHELXL
_cell_angle_alpha 90.00
_cell_angle_beta 101.493(8)
_cell_angle_gamma 90.00
_cell_formula_units_Z 4
_cell_length_a 10.129(2)
_cell_length_b 5.7332(12)
_cell_length_c 19.173(3)
_cell_measurement_reflns_used 64
_cell_measurement_temperature 173(2)
_cell_measurement_theta_max 14.4
_cell_measurement_theta_min 6.2
_cell_volume 1091.1(4)
_computing_cell_refinement 'Siemens XSCANS'
_computing_data_collection 'Siemens XSCANS'
_computing_data_reduction 'Siemens XSCANS'
_computing_molecular_graphics 'Siemens XP'
_computing_publication_material SHELXL-93
_computing_structure_refinement 'SHELXL-93 (Sheldrick, 1993)'
_computing_structure_solution 'SHELXS-86 (Sheldrick, 1990)'
_diffrn_ambient_temperature 173(2)
_diffrn_measurement_device 'Siemens P4'
_diffrn_measurement_method Omega-scans
_diffrn_radiation_monochromator graphite
_diffrn_radiation_source 'fine-focus sealed tube'
_diffrn_radiation_type MoK\a
_diffrn_radiation_wavelength 0.71073
_diffrn_reflns_av_R_equivalents 0.0435
_diffrn_reflns_av_sigmaI/netI 0.0400
_diffrn_reflns_limit_h_max 1
_diffrn_reflns_limit_h_min -12
_diffrn_reflns_limit_k_max 6
_diffrn_reflns_limit_k_min 0
_diffrn_reflns_limit_l_max 22
_diffrn_reflns_limit_l_min -22
_diffrn_reflns_number 2060
_diffrn_reflns_theta_max 25.00
_diffrn_reflns_theta_min 3.27
_diffrn_standards_decay_% 0
_diffrn_standards_interval_count 397
_diffrn_standards_number 3
_exptl_absorpt_coefficient_mu 6.738
_exptl_absorpt_correction_T_max 1
_exptl_absorpt_correction_T_min .329
_exptl_absorpt_correction_type Psi-Scans
_exptl_crystal_colour 'pale yellow'
_exptl_crystal_density_diffrn 1.912
_exptl_crystal_description prism
_exptl_crystal_F_000 600
_exptl_crystal_size_max 1.00
_exptl_crystal_size_mid 0.60
_exptl_crystal_size_min 0.50
_refine_diff_density_max 0.662
_refine_diff_density_min -0.797
_refine_diff_density_rms 0.131
_refine_ls_extinction_method none
_refine_ls_goodness_of_fit_all 1.055
_refine_ls_goodness_of_fit_obs 1.099
_refine_ls_hydrogen_treatment riding
_refine_ls_matrix_type full
_refine_ls_number_parameters 127
_refine_ls_number_reflns 1896
_refine_ls_number_restraints 96
_refine_ls_restrained_S_all 1.029
_refine_ls_restrained_S_obs 1.059
_refine_ls_R_factor_all 0.0751
_refine_ls_R_factor_obs 0.0446
_refine_ls_shift/esd_max 0.000
_refine_ls_shift/esd_mean 0.000
_refine_ls_structure_factor_coef Fsqd
_refine_ls_weighting_details 'w=1/[\s^2^(Fo^2^)+(0.0659P)^2^+1.1939P] where P=(Fo^2^+2Fc^2^)/3'
_refine_ls_weighting_scheme calc
_refine_ls_wR_factor_all 0.1191
_refine_ls_wR_factor_obs 0.1023
_reflns_number_observed 1323
_reflns_number_total 1896
_reflns_observed_criterion >2sigma(I)
_cod_data_source_file ic951454d_2.cif
_cod_data_source_block new
_cod_depositor_comments
;
The following automatic conversions were performed:

'_refine_ls_weighting_scheme' value 'calc
w=1/[\s^2^(Fo^2^)+(0.0659P)^2^+1.1939P] where P=(Fo^2^+2Fc^2^)/3' was
changed to 'calc'. New tag '_refine_ls_weighting_details' was
created. The value of the new tag was set to
'w=1/[\s^2^(Fo^2^)+(0.0659P)^2^+1.1939P] where P=(Fo^2^+2Fc^2^)/3'.

Automatic conversion script
Id: cif_fix_values 3143 2015-03-26 13:38:13Z robertas 
;
_cod_original_cell_volume 1091.0(4)
_cod_database_code 4323841

loop_
_symmetry_equiv_pos_as_xyz
'x, y, z'
'-x, y+1/2, -z+1/2'
'-x, -y, -z'
'x, -y-1/2, z-1/2'

loop_
_atom_site_aniso_label
_atom_site_aniso_U_11
_atom_site_aniso_U_22
_atom_site_aniso_U_33
_atom_site_aniso_U_23
_atom_site_aniso_U_13
_atom_site_aniso_U_12
Se1 0.0544(4) 0.0267(4) 0.0343(4) -0.0032(3) 0.0058(3) 0.0015(3)
Se2 0.0406(4) 0.0434(4) 0.0385(4) -0.0135(4) 0.0148(3) -0.0130(3)
N1 0.033(3) 0.034(3) 0.043(3) -0.009(3) 0.014(2) -0.003(2)
C1 0.028(3) 0.028(3) 0.035(3) -0.003(3) 0.006(3) -0.005(2)
C2 0.036(3) 0.030(3) 0.044(4) -0.007(3) 0.005(3) -0.002(3)
C3 0.040(3) 0.033(4) 0.053(4) 0.008(3) -0.002(3) -0.002(3)
C4 0.044(4) 0.054(4) 0.037(4) 0.005(3) 0.002(3) -0.011(3)
C5 0.039(3) 0.049(4) 0.037(3) -0.009(3) 0.013(3) -0.010(3)
N2 0.044(3) 0.032(3) 0.028(3) 0.000(2) 0.007(2) -0.003(2)
C6 0.031(3) 0.032(4) 0.029(3) 0.000(3) 0.003(2) 0.003(3)
C7 0.039(3) 0.031(4) 0.058(5) -0.006(3) 0.016(3) 0.006(3)
C8 0.033(3) 0.041(4) 0.069(5) 0.000(4) 0.014(3) -0.004(3)
C9 0.039(3) 0.043(4) 0.061(5) 0.002(4) -0.001(3) -0.009(3)
C10 0.052(4) 0.037(4) 0.042(4) -0.003(3) 0.002(3) 0.000(3)

loop_
_atom_site_label
_atom_site_type_symbol
_atom_site_fract_x
_atom_site_fract_y
_atom_site_fract_z
_atom_site_U_iso_or_equiv
_atom_site_thermal_displace_type
_atom_site_occupancy
_atom_site_calc_flag
_atom_site_refinement_flags
_atom_site_disorder_group
Se1 Se 0.77003(6) 0.63199(12) 0.47137(3) 0.0389(2) Uani 1 d . .
Se2 Se 0.82344(6) 0.36969(13) 0.39076(3) 0.0399(2) Uani 1 d . .
N1 N 0.8014(5) 0.6076(9) 0.6140(3) 0.0355(12) Uani 1 d U .
C1 C 0.8244(5) 0.4710(11) 0.5610(3) 0.0301(13) Uani 1 d U .
C2 C 0.8817(6) 0.2541(12) 0.5709(4) 0.0368(15) Uani 1 d U .
H2 H 0.8974(6) 0.1633(12) 0.5319(4) 0.044 Uiso 1 calc R .
C3 C 0.9155(6) 0.1731(12) 0.6399(4) 0.044(2) Uani 1 d U .
H3 H 0.9556(6) 0.0235(12) 0.6492(4) 0.052 Uiso 1 calc R .
C4 C 0.8916(6) 0.3079(13) 0.6954(4) 0.046(2) Uani 1 d U .
H4 H 0.9135(6) 0.2535(13) 0.7431(4) 0.055 Uiso 1 calc R .
C5 C 0.8351(6) 0.5233(13) 0.6795(4) 0.041(2) Uani 1 d U .
H5 H 0.8192(6) 0.6178(13) 0.7177(4) 0.049 Uiso 1 calc R .
N2 N 0.6868(5) 0.0057(9) 0.3236(3) 0.0346(12) Uani 1 d U .
C6 C 0.6687(5) 0.1649(11) 0.3713(3) 0.0311(14) Uani 1 d U .
C7 C 0.5570(6) 0.1821(12) 0.4018(4) 0.042(2) Uani 1 d U .
H7 H 0.5487(6) 0.3023(12) 0.4347(4) 0.050 Uiso 1 calc R .
C8 C 0.4563(6) 0.0142(13) 0.3820(4) 0.047(2) Uani 1 d U .
H8 H 0.3780(6) 0.0160(13) 0.4022(4) 0.057 Uiso 1 calc R .
C9 C 0.4716(7) -0.1520(12) 0.3334(4) 0.049(2) Uani 1 d U .
H9 H 0.4041(7) -0.2669(12) 0.3191(4) 0.059 Uiso 1 calc R .
C10 C 0.5874(6) -0.1502(12) 0.3052(4) 0.044(2) Uani 1 d U .
H10 H 0.5968(6) -0.2657(12) 0.2710(4) 0.053 Uiso 1 calc R .

loop_
_atom_type_symbol
_atom_type_description
_atom_type_scat_dispersion_real
_atom_type_scat_dispersion_imag
_atom_type_scat_source
C C 0.0033 0.0016 'International Tables Vol C Tables 4.2.6.8 and 6.1.1.4'
H H 0.0000 0.0000 'International Tables Vol C Tables 4.2.6.8 and 6.1.1.4'
N N 0.0061 0.0033 'International Tables Vol C Tables 4.2.6.8 and 6.1.1.4'
Se Se -0.0929 2.2259 'International Tables Vol C Tables 4.2.6.8 and 6.1.1.4'

loop_
_geom_angle_atom_site_label_1
_geom_angle_atom_site_label_2
_geom_angle_atom_site_label_3
_geom_angle
_geom_angle_site_symmetry_1
_geom_angle_site_symmetry_3
_geom_angle_publ_flag
C1 Se1 Se2 102.8(2) . . y
C6 Se2 Se1 103.7(2) . . y
C5 N1 C1 117.0(6) . . y
N1 C1 C2 124.0(6) . . y
N1 C1 Se1 109.5(4) . . y
C2 C1 Se1 126.5(5) . . y
C1 C2 C3 117.1(6) . . y
C4 C3 C2 120.3(6) . . y
C5 C4 C3 117.8(7) . . y
N1 C5 C4 123.8(7) . . y
C6 N2 C10 116.1(5) . . y
N2 C6 C7 125.3(6) . . y
N2 C6 Se2 109.4(4) . . y
C7 C6 Se2 125.3(5) . . y
C6 C7 C8 116.8(6) . . y
C9 C8 C7 119.4(6) . . y
C8 C9 C10 118.8(6) . . y
N2 C10 C9 123.5(7) . . y

loop_
_geom_bond_atom_site_label_1
_geom_bond_atom_site_label_2
_geom_bond_distance
_geom_bond_site_symmetry_2
_geom_bond_publ_flag
Se1 C1 1.932(6) . y
Se1 Se2 2.2969(9) . y
Se2 C6 1.934(6) . y
N1 C5 1.325(8) . y
N1 C1 1.339(8) . y
C1 C2 1.369(9) . y
C2 C3 1.380(9) . y
C3 C4 1.374(10) . y
C4 C5 1.370(10) . y
N2 C6 1.331(8) . y
N2 C10 1.339(8) . y
C6 C7 1.377(8) . y
C7 C8 1.399(9) . y
C8 C9 1.363(10) . y
C9 C10 1.385(10) . y

loop_
_geom_torsion_atom_site_label_1
_geom_torsion_atom_site_label_2
_geom_torsion_atom_site_label_3
_geom_torsion_atom_site_label_4
_geom_torsion
_geom_torsion_site_symmetry_1
_geom_torsion_site_symmetry_2
_geom_torsion_site_symmetry_3
_geom_torsion_site_symmetry_4
_geom_torsion_publ_flag
C1 Se1 Se2 C6 84.3(2) . . . . y
C5 N1 C1 C2 -0.9(8) . . . . y
C5 N1 C1 Se1 -179.1(4) . . . . y
Se2 Se1 C1 N1 178.7(3) . . . . y
Se2 Se1 C1 C2 0.6(5) . . . . y
N1 C1 C2 C3 0.8(9) . . . . y
Se1 C1 C2 C3 178.7(5) . . . . y
C1 C2 C3 C4 0.1(9) . . . . y
C2 C3 C4 C5 -0.7(9) . . . . y
C1 N1 C5 C4 0.2(9) . . . . y
C3 C4 C5 N1 0.6(9) . . . . y
C10 N2 C6 C7 -0.8(9) . . . . y
C10 N2 C6 Se2 179.5(4) . . . . y
Se1 Se2 C6 N2 178.8(4) . . . . y
Se1 Se2 C6 C7 -0.8(6) . . . . y
N2 C6 C7 C8 1.7(10) . . . . y
Se2 C6 C7 C8 -178.7(5) . . . . y
C6 C7 C8 C9 -1.4(10) . . . . y
C7 C8 C9 C10 0.3(11) . . . . y
C6 N2 C10 C9 -0.4(9) . . . . y
C8 C9 C10 N2 0.6(11) . . . . y

loop_
_cod_related_entry_id
_cod_related_entry_database
_cod_related_entry_code
1 ChemSpider 166331
